data_4118601
loop_
_publ_author_name
'Nicklas Selander'
'Brady T. Worrell'
'Stepan Chuprakov'
'Subash Velaparthi'
'Valery V. Fokin'

_publ_section_title
;
 Arylation of Rhodium(II) Azavinyl Carbenes with Boronic Acids
;
_journal_name_full 'Journal of the American Chemical Society'
_journal_page_first 14670
_journal_page_last 14673
_journal_paper_doi 10.1021/ja3062453
_journal_volume 134
_journal_year 2012
_chemical_formula_moiety 'C19 H17 N O2 S'
_chemical_formula_sum 'C19 H17 N O2 S'
_chemical_formula_weight 323.40
_chemical_name_systematic
; 
 ? 
;
_space_group_IT_number 14
_symmetry_cell_setting monoclinic
_symmetry_space_group_name_Hall '-P 2yn'
_symmetry_space_group_name_H-M 'P 1 21/n 1'
_atom_sites_solution_hydrogens geom
_atom_sites_solution_primary direct
_atom_sites_solution_secondary difmap
_audit_creation_method SHELXL-97
_cell_angle_alpha 90.00
_cell_angle_beta 98.832(3)
_cell_angle_gamma 90.00
_cell_formula_units_Z 8
_cell_length_a 12.9363(8)
_cell_length_b 10.1434(5)
_cell_length_c 24.9315(14)
_cell_measurement_reflns_used 8312
_cell_measurement_temperature 100(2)
_cell_measurement_theta_max 29.22
_cell_measurement_theta_min 2.17
_cell_volume 3232.7(3)
_computing_cell_refinement 'Bruker SAINT'
_computing_data_collection 'Bruker APEX2'
_computing_data_reduction 'Bruker SAINT'
_computing_molecular_graphics 'Bruker SHELXTL'
_computing_publication_material 'Bruker SHELXTL'
_computing_structure_refinement 'SHELXL-97 (Sheldrick, 2008)'
_computing_structure_solution 'SHELXS-97 (Sheldrick, 2008)'
_diffrn_ambient_temperature 100(2)
_diffrn_detector_area_resol_mean '512 x 512'
_diffrn_measured_fraction_theta_full 0.989
_diffrn_measured_fraction_theta_max 0.849
_diffrn_measurement_device_type 'Bruker APEX-II CCD'
_diffrn_measurement_method '\f and \w scans'
_diffrn_radiation_monochromator graphite
_diffrn_radiation_source 'fine-focus sealed tube'
_diffrn_radiation_type MoK\a
_diffrn_radiation_wavelength 0.71073
_diffrn_reflns_av_R_equivalents 0.0365
_diffrn_reflns_av_sigmaI/netI 0.0468
_diffrn_reflns_limit_h_max 17
_diffrn_reflns_limit_h_min -11
_diffrn_reflns_limit_k_max 12
_diffrn_reflns_limit_k_min -13
_diffrn_reflns_limit_l_max 28
_diffrn_reflns_limit_l_min -32
_diffrn_reflns_number 25658
_diffrn_reflns_theta_full 25.00
_diffrn_reflns_theta_max 29.46
_diffrn_reflns_theta_min 2.60
_exptl_absorpt_coefficient_mu 0.209
_exptl_absorpt_correction_T_max 0.9814
_exptl_absorpt_correction_T_min 0.9693
_exptl_absorpt_correction_type multi-scan
_exptl_absorpt_process_details SADABS
_exptl_crystal_colour Colorless
_exptl_crystal_density_diffrn 1.329
_exptl_crystal_description Block
_exptl_crystal_F_000 1360
_exptl_crystal_size_max 0.15
_exptl_crystal_size_mid 0.11
_exptl_crystal_size_min 0.09
_refine_diff_density_max 0.659
_refine_diff_density_min -0.565
_refine_diff_density_rms 0.060
_refine_ls_extinction_method none
_refine_ls_goodness_of_fit_ref 1.011
_refine_ls_hydrogen_treatment mixed
_refine_ls_matrix_type full
_refine_ls_number_parameters 425
_refine_ls_number_reflns 7609
_refine_ls_number_restraints 2
_refine_ls_restrained_S_all 1.011
_refine_ls_R_factor_all 0.0671
_refine_ls_R_factor_gt 0.0485
_refine_ls_shift/su_max 0.000
_refine_ls_shift/su_mean 0.000
_refine_ls_structure_factor_coef Fsqd
_refine_ls_weighting_details 'calc w=1/[\s^2^(Fo^2^)+(0.0421P)^2^+2.9852P] where P=(Fo^2^+2Fc^2^)/3'
_refine_ls_weighting_scheme calc
_refine_ls_wR_factor_gt 0.1056
_refine_ls_wR_factor_ref 0.1135
_reflns_number_gt 5938
_reflns_number_total 7609
_reflns_threshold_expression >2sigma(I)
_cod_data_source_file ja3062453_si_002.cif
_cod_data_source_block fokin19
_cod_database_code 4118601

loop_
_symmetry_equiv_pos_as_xyz
'x, y, z'
'-x+1/2, y+1/2, -z+1/2'
'-x, -y, -z'
'x-1/2, -y-1/2, z-1/2'

loop_
_atom_site_label
_atom_site_type_symbol
_atom_site_fract_x
_atom_site_fract_y
_atom_site_fract_z
_atom_site_U_iso_or_equiv
_atom_site_adp_type
_atom_site_occupancy
_atom_site_symmetry_multiplicity
_atom_site_calc_flag
_atom_site_refinement_flags
S1 S 0.34508(4) 0.54492(5) 0.09612(2) 0.01940(12) Uani 1 1 d .
O1 O 0.44139(12) 0.53246(14) 0.07533(6) 0.0258(3) Uani 1 1 d .
O2 O 0.26556(12) 0.63066(14) 0.06948(6) 0.0282(4) Uani 1 1 d .
N1 N 0.29632(13) 0.39741(16) 0.09643(7) 0.0171(3) Uani 1 1 d D
H1 H 0.3434(18) 0.335(2) 0.1024(10) 0.039(7) Uiso 1 1 d D
C1 C 0.19743(15) 0.37847(19) 0.11145(8) 0.0167(4) Uani 1 1 d .
H1A H 0.1469 0.4464 0.1032 0.020 Uiso 1 1 calc R
C2 C 0.16967(15) 0.27078(19) 0.13660(7) 0.0162(4) Uani 1 1 d .
C3 C 0.24809(15) 0.16440(18) 0.15423(8) 0.0164(4) Uani 1 1 d .
C4 C 0.26103(16) 0.06187(19) 0.11992(8) 0.0199(4) Uani 1 1 d .
H4 H 0.2202 0.0590 0.0849 0.024 Uiso 1 1 calc R
C5 C 0.33418(18) -0.0395(2) 0.13601(9) 0.0243(5) Uani 1 1 d .
H5 H 0.3422 -0.1096 0.1117 0.029 Uiso 1 1 calc R
C6 C 0.39320(17) -0.0371(2) 0.18623(9) 0.0239(5) Uani 1 1 d .
H6 H 0.4422 -0.1056 0.1966 0.029 Uiso 1 1 calc R
C7 C 0.38238(16) 0.06642(19) 0.22304(8) 0.0197(4) Uani 1 1 d .
C8 C 0.30971(15) 0.16990(19) 0.20691(8) 0.0171(4) Uani 1 1 d .
C9 C 0.30136(16) 0.2738(2) 0.24433(8) 0.0194(4) Uani 1 1 d .
H9 H 0.2539 0.3442 0.2342 0.023 Uiso 1 1 calc R
C10 C 0.36054(17) 0.2737(2) 0.29459(8) 0.0245(5) Uani 1 1 d .
H10 H 0.3543 0.3445 0.3189 0.029 Uiso 1 1 calc R
C11 C 0.43084(17) 0.1699(2) 0.31093(9) 0.0257(5) Uani 1 1 d .
H11 H 0.4705 0.1699 0.3463 0.031 Uiso 1 1 calc R
C12 C 0.44185(17) 0.0694(2) 0.27581(9) 0.0238(5) Uani 1 1 d .
H12 H 0.4901 0.0003 0.2869 0.029 Uiso 1 1 calc R
C13 C 0.06220(16) 0.25742(19) 0.14936(8) 0.0168(4) Uani 1 1 d .
C14 C -0.02276(16) 0.3226(2) 0.11932(8) 0.0203(4) Uani 1 1 d .
H14 H -0.0129 0.3712 0.0879 0.024 Uiso 1 1 calc R
C15 C -0.12103(16) 0.3174(2) 0.13468(8) 0.0214(4) Uani 1 1 d .
H15 H -0.1777 0.3636 0.1142 0.026 Uiso 1 1 calc R
C16 C -0.13718(16) 0.2449(2) 0.17996(9) 0.0213(4) Uani 1 1 d .
H16 H -0.2043 0.2427 0.1910 0.026 Uiso 1 1 calc R
C17 C -0.05451(16) 0.17583(19) 0.20888(8) 0.0199(4) Uani 1 1 d .
H17 H -0.0655 0.1245 0.2394 0.024 Uiso 1 1 calc R
C18 C 0.04365(16) 0.18101(19) 0.19377(8) 0.0183(4) Uani 1 1 d .
H18 H 0.0994 0.1322 0.2137 0.022 Uiso 1 1 calc R
C19 C 0.37222(19) 0.5912(2) 0.16485(9) 0.0294(5) Uani 1 1 d .
H19D H 0.4192 0.5262 0.1849 0.044 Uiso 1 1 calc R
H19E H 0.3068 0.5949 0.1801 0.044 Uiso 1 1 calc R
H19F H 0.4057 0.6781 0.1678 0.044 Uiso 1 1 calc R
S1' S 0.50284(4) 0.14986(4) 0.059125(18) 0.01394(11) Uani 1 1 d .
O1' O 0.47944(11) 0.22143(13) 0.10532(5) 0.0180(3) Uani 1 1 d .
O2' O 0.41843(11) 0.10306(13) 0.01961(5) 0.0193(3) Uani 1 1 d .
N1' N 0.57063(14) 0.02165(16) 0.08169(6) 0.0177(4) Uani 1 1 d D
H1' H 0.584(2) -0.032(2) 0.0565(8) 0.031(7) Uiso 1 1 d D
C1' C 0.63134(15) 0.01830(18) 0.13336(7) 0.0148(4) Uani 1 1 d .
H1'A H 0.6196 0.0846 0.1587 0.018 Uiso 1 1 calc R
C2' C 0.70425(16) -0.07194(19) 0.14908(7) 0.0161(4) Uani 1 1 d .
C3' C 0.72592(16) -0.17784(19) 0.11010(7) 0.0182(4) Uani 1 1 d .
C4' C 0.65595(17) -0.27812(19) 0.09648(8) 0.0198(4) Uani 1 1 d .
H4' H 0.5920 -0.2776 0.1108 0.024 Uiso 1 1 calc R
C5' C 0.67596(17) -0.3832(2) 0.06164(8) 0.0211(4) Uani 1 1 d .
H5' H 0.6257 -0.4512 0.0528 0.025 Uiso 1 1 calc R
C6' C 0.76661(18) -0.3855(2) 0.04136(8) 0.0255(5) Uani 1 1 d .
H6' H 0.7810 -0.4575 0.0193 0.031 Uiso 1 1 calc R
C7' C 0.84192(17) -0.2814(2) 0.05246(8) 0.0233(5) Uani 1 1 d .
C8' C 0.81889(17) -0.1763(2) 0.08666(8) 0.0208(4) Uani 1 1 d .
C9' C 0.89287(18) -0.0701(2) 0.09592(9) 0.0273(5) Uani 1 1 d .
H9' H 0.8797 0.0021 0.1181 0.033 Uiso 1 1 calc R
C10' C 0.9817(2) -0.0725(3) 0.07306(10) 0.0367(6) Uani 1 1 d .
H10' H 1.0292 -0.0006 0.0787 0.044 Uiso 1 1 calc R
C11' C 1.0043(2) -0.1805(3) 0.04108(11) 0.0428(7) Uani 1 1 d .
H11' H 1.0678 -0.1823 0.0264 0.051 Uiso 1 1 calc R
C12' C 0.9358(2) -0.2816(3) 0.03126(9) 0.0354(6) Uani 1 1 d .
H12' H 0.9517 -0.3538 0.0097 0.042 Uiso 1 1 calc R
C13' C 0.75996(15) -0.07405(18) 0.20574(7) 0.0143(4) Uani 1 1 d .
C14' C 0.72805(15) 0.00591(18) 0.24612(7) 0.0160(4) Uani 1 1 d .
H14' H 0.6680 0.0601 0.2373 0.019 Uiso 1 1 calc R
C15' C 0.78207(16) 0.00742(18) 0.29822(7) 0.0169(4) Uani 1 1 d .
H15' H 0.7598 0.0641 0.3245 0.020 Uiso 1 1 calc R
C16' C 0.86865(16) -0.07282(18) 0.31272(8) 0.0169(4) Uani 1 1 d .
H16' H 0.9057 -0.0715 0.3487 0.020 Uiso 1 1 calc R
C17' C 0.90033(15) -0.15520(18) 0.27381(7) 0.0158(4) Uani 1 1 d .
H17' H 0.9590 -0.2115 0.2832 0.019 Uiso 1 1 calc R
C18' C 0.84614(16) -0.15540(18) 0.22107(8) 0.0164(4) Uani 1 1 d .
H18' H 0.8685 -0.2124 0.1949 0.020 Uiso 1 1 calc R
C19' C 0.58479(19) 0.2470(2) 0.02539(9) 0.0294(5) Uani 1 1 d .
H19A H 0.5459 0.3239 0.0093 0.044 Uiso 1 1 calc R
H19B H 0.6093 0.1949 -0.0033 0.044 Uiso 1 1 calc R
H19C H 0.6450 0.2766 0.0513 0.044 Uiso 1 1 calc R

loop_
_atom_site_aniso_label
_atom_site_aniso_U_11
_atom_site_aniso_U_22
_atom_site_aniso_U_33
_atom_site_aniso_U_23
_atom_site_aniso_U_13
_atom_site_aniso_U_12
S1 0.0187(3) 0.0151(2) 0.0239(3) 0.00501(19) 0.0017(2) -0.00039(19)
O1 0.0201(8) 0.0271(8) 0.0311(8) 0.0087(6) 0.0068(6) -0.0048(6)
O2 0.0264(9) 0.0191(7) 0.0371(9) 0.0101(6) -0.0008(7) 0.0025(6)
N1 0.0152(9) 0.0141(8) 0.0228(8) 0.0043(6) 0.0060(7) 0.0008(7)
C1 0.0145(10) 0.0178(9) 0.0184(9) 0.0009(7) 0.0042(8) 0.0027(8)
C2 0.0147(10) 0.0184(9) 0.0156(9) -0.0008(7) 0.0029(7) 0.0016(8)
C3 0.0126(10) 0.0165(9) 0.0211(10) 0.0036(7) 0.0063(8) -0.0021(7)
C4 0.0198(11) 0.0176(10) 0.0229(10) 0.0007(8) 0.0055(8) -0.0042(8)
C5 0.0276(12) 0.0145(10) 0.0333(12) -0.0026(8) 0.0122(10) -0.0009(8)
C6 0.0207(11) 0.0156(10) 0.0365(12) 0.0058(9) 0.0077(9) 0.0013(8)
C7 0.0156(10) 0.0175(10) 0.0270(11) 0.0065(8) 0.0061(8) -0.0020(8)
C8 0.0143(10) 0.0174(9) 0.0210(10) 0.0032(7) 0.0068(8) -0.0025(7)
C9 0.0150(10) 0.0211(10) 0.0232(10) 0.0004(8) 0.0064(8) 0.0003(8)
C10 0.0214(11) 0.0318(12) 0.0216(10) -0.0022(9) 0.0071(9) -0.0041(9)
C11 0.0191(11) 0.0360(13) 0.0211(10) 0.0075(9) 0.0004(8) -0.0066(9)
C12 0.0174(11) 0.0241(11) 0.0299(11) 0.0108(9) 0.0036(9) -0.0016(8)
C13 0.0157(10) 0.0168(9) 0.0184(9) -0.0011(7) 0.0043(8) -0.0002(8)
C14 0.0194(11) 0.0228(10) 0.0186(10) 0.0031(8) 0.0029(8) -0.0001(8)
C15 0.0153(10) 0.0230(10) 0.0251(11) 0.0031(8) 0.0004(8) 0.0029(8)
C16 0.0143(10) 0.0207(10) 0.0302(11) -0.0019(8) 0.0073(8) -0.0018(8)
C17 0.0186(11) 0.0197(10) 0.0223(10) 0.0023(8) 0.0060(8) -0.0018(8)
C18 0.0158(10) 0.0185(10) 0.0203(10) 0.0022(7) 0.0022(8) 0.0001(8)
C19 0.0343(13) 0.0216(11) 0.0299(12) -0.0049(9) -0.0025(10) 0.0032(10)
S1' 0.0148(2) 0.0143(2) 0.0120(2) 0.00037(16) -0.00005(17) 0.00250(18)
O1' 0.0182(7) 0.0191(7) 0.0158(7) -0.0040(5) -0.0006(5) 0.0042(6)
O2' 0.0183(7) 0.0223(7) 0.0153(7) -0.0036(5) -0.0034(5) 0.0047(6)
N1' 0.0219(9) 0.0171(8) 0.0123(8) -0.0020(6) -0.0030(7) 0.0077(7)
C1' 0.0173(10) 0.0163(9) 0.0098(8) -0.0015(7) -0.0008(7) 0.0002(7)
C2' 0.0179(10) 0.0180(9) 0.0122(9) -0.0007(7) 0.0018(7) 0.0019(8)
C3' 0.0219(11) 0.0189(10) 0.0126(9) 0.0018(7) -0.0010(8) 0.0034(8)
C4' 0.0217(11) 0.0183(10) 0.0173(9) 0.0046(7) -0.0038(8) -0.0006(8)
C5' 0.0243(11) 0.0210(10) 0.0159(9) 0.0012(8) -0.0039(8) -0.0042(8)
C6' 0.0329(13) 0.0247(11) 0.0171(10) -0.0015(8) -0.0022(9) 0.0055(9)
C7' 0.0259(12) 0.0285(11) 0.0147(10) -0.0023(8) 0.0005(8) 0.0059(9)
C8' 0.0236(11) 0.0255(11) 0.0132(9) 0.0027(8) 0.0030(8) 0.0045(8)
C9' 0.0258(12) 0.0357(12) 0.0212(11) -0.0029(9) 0.0054(9) -0.0064(10)
C10' 0.0362(15) 0.0422(14) 0.0349(13) -0.0081(11) 0.0158(11) -0.0162(11)
C11' 0.0369(16) 0.0567(17) 0.0396(15) -0.0074(12) 0.0212(12) -0.0062(13)
C12' 0.0362(15) 0.0449(15) 0.0270(12) -0.0075(10) 0.0114(11) 0.0048(12)
C13' 0.0168(10) 0.0137(9) 0.0120(8) 0.0008(7) 0.0005(7) -0.0003(7)
C14' 0.0154(10) 0.0163(9) 0.0162(9) 0.0001(7) 0.0023(8) 0.0021(7)
C15' 0.0199(10) 0.0167(9) 0.0143(9) -0.0022(7) 0.0038(8) -0.0016(8)
C16' 0.0179(10) 0.0184(9) 0.0136(9) 0.0023(7) -0.0005(7) -0.0040(8)
C17' 0.0147(10) 0.0159(9) 0.0161(9) 0.0038(7) 0.0001(7) 0.0000(7)
C18' 0.0190(10) 0.0155(9) 0.0152(9) 0.0003(7) 0.0037(8) 0.0021(8)
C19' 0.0310(13) 0.0284(12) 0.0301(12) 0.0081(9) 0.0093(10) -0.0043(10)

loop_
_atom_type_symbol
_atom_type_description
_atom_type_scat_dispersion_real
_atom_type_scat_dispersion_imag
_atom_type_scat_source
C C 0.0033 0.0016 'International Tables Vol C Tables 4.2.6.8 and 6.1.1.4'
H H 0.0000 0.0000 'International Tables Vol C Tables 4.2.6.8 and 6.1.1.4'
N N 0.0061 0.0033 'International Tables Vol C Tables 4.2.6.8 and 6.1.1.4'
O O 0.0106 0.0060 'International Tables Vol C Tables 4.2.6.8 and 6.1.1.4'
S S 0.1246 0.1234 'International Tables Vol C Tables 4.2.6.8 and 6.1.1.4'

loop_
_geom_angle_atom_site_label_1
_geom_angle_atom_site_label_2
_geom_angle_atom_site_label_3
_geom_angle
O1 S1 O2 119.41(9)
O1 S1 N1 106.35(9)
O2 S1 N1 108.07(9)
O1 S1 C19 108.83(11)
O2 S1 C19 108.18(10)
N1 S1 C19 105.11(10)
C1 N1 S1 119.93(14)
C1 N1 H1 119.5(17)
S1 N1 H1 114.2(18)
C2 C1 N1 124.07(18)
C2 C1 H1A 118.0
N1 C1 H1A 118.0
C1 C2 C13 120.34(18)
C1 C2 C3 120.49(17)
C13 C2 C3 119.12(16)
C4 C3 C8 119.86(18)
C4 C3 C2 120.26(18)
C8 C3 C2 119.88(17)
C3 C4 C5 121.0(2)
C3 C4 H4 119.5
C5 C4 H4 119.5
C6 C5 C4 120.25(19)
C6 C5 H5 119.9
C4 C5 H5 119.9
C5 C6 C7 120.8(2)
C5 C6 H6 119.6
C7 C6 H6 119.6
C6 C7 C12 121.55(19)
C6 C7 C8 119.34(19)
C12 C7 C8 119.10(19)
C9 C8 C7 118.29(18)
C9 C8 C3 122.94(18)
C7 C8 C3 118.77(18)
C10 C9 C8 120.9(2)
C10 C9 H9 119.6
C8 C9 H9 119.6
C9 C10 C11 120.8(2)
C9 C10 H10 119.6
C11 C10 H10 119.6
C12 C11 C10 119.9(2)
C12 C11 H11 120.0
C10 C11 H11 120.0
C11 C12 C7 121.0(2)
C11 C12 H12 119.5
C7 C12 H12 119.5
C14 C13 C18 117.97(18)
C14 C13 C2 121.94(17)
C18 C13 C2 120.06(18)
C15 C14 C13 120.93(18)
C15 C14 H14 119.5
C13 C14 H14 119.5
C14 C15 C16 120.25(19)
C14 C15 H15 119.9
C16 C15 H15 119.9
C17 C16 C15 119.37(19)
C17 C16 H16 120.3
C15 C16 H16 120.3
C18 C17 C16 120.54(19)
C18 C17 H17 119.7
C16 C17 H17 119.7
C17 C18 C13 120.86(19)
C17 C18 H18 119.6
C13 C18 H18 119.6
S1 C19 H19D 109.5
S1 C19 H19E 109.5
H19D C19 H19E 109.5
S1 C19 H19F 109.5
H19D C19 H19F 109.5
H19E C19 H19F 109.5
O1' S1' O2' 119.16(8)
O1' S1' N1' 107.31(8)
O2' S1' N1' 106.69(8)
O1' S1' C19' 108.58(10)
O2' S1' C19' 108.00(10)
N1' S1' C19' 106.42(10)
C1' N1' S1' 122.36(13)
C1' N1' H1' 120.1(17)
S1' N1' H1' 114.3(16)
C2' C1' N1' 124.01(17)
C2' C1' H1'A 118.0
N1' C1' H1'A 118.0
C1' C2' C13' 120.62(17)
C1' C2' C3' 119.70(17)
C13' C2' C3' 119.57(16)
C4' C3' C8' 118.48(18)
C4' C3' C2' 120.62(18)
C8' C3' C2' 120.90(18)
C3' C4' C5' 122.2(2)
C3' C4' H4' 118.9
C5' C4' H4' 118.9
C6' C5' C4' 119.5(2)
C6' C5' H5' 120.2
C4' C5' H5' 120.2
C5' C6' C7' 121.3(2)
C5' C6' H6' 119.3
C7' C6' H6' 119.3
C12' C7' C8' 120.1(2)
C12' C7' C6' 122.0(2)
C8' C7' C6' 117.9(2)
C3' C8' C7' 120.5(2)
C3' C8' C9' 121.96(19)
C7' C8' C9' 117.51(19)
C10' C9' C8' 120.3(2)
C10' C9' H9' 119.8
C8' C9' H9' 119.8
C9' C10' C11' 120.8(2)
C9' C10' H10' 119.6
C11' C10' H10' 119.6
C12' C11' C10' 120.3(2)
C12' C11' H11' 119.9
C10' C11' H11' 119.9
C11' C12' C7' 120.9(2)
C11' C12' H12' 119.6
C7' C12' H12' 119.6
C18' C13' C14' 117.18(17)
C18' C13' C2' 121.41(17)
C14' C13' C2' 121.41(17)
C15' C14' C13' 121.37(18)
C15' C14' H14' 119.3
C13' C14' H14' 119.3
C14' C15' C16' 120.78(18)
C14' C15' H15' 119.6
C16' C15' H15' 119.6
C15' C16' C17' 118.96(17)
C15' C16' H16' 120.5
C17' C16' H16' 120.5
C16' C17' C18' 120.05(18)
C16' C17' H17' 120.0
C18' C17' H17' 120.0
C17' C18' C13' 121.62(17)
C17' C18' H18' 119.2
C13' C18' H18' 119.2
S1' C19' H19A 109.5
S1' C19' H19B 109.5
H19A C19' H19B 109.5
S1' C19' H19C 109.5
H19A C19' H19C 109.5
H19B C19' H19C 109.5

loop_
_geom_bond_atom_site_label_1
_geom_bond_atom_site_label_2
_geom_bond_distance
S1 O1 1.4267(16)
S1 O2 1.4304(15)
S1 N1 1.6243(17)
S1 C19 1.759(2)
N1 C1 1.400(3)
N1 H1 0.878(17)
C1 C2 1.336(3)
C1 H1A 0.9500
C2 C13 1.479(3)
C2 C3 1.500(3)
C3 C4 1.373(3)
C3 C8 1.429(3)
C4 C5 1.413(3)
C4 H4 0.9500
C5 C6 1.363(3)
C5 H5 0.9500
C6 C7 1.415(3)
C6 H6 0.9500
C7 C12 1.419(3)
C7 C8 1.425(3)
C8 C9 1.423(3)
C9 C10 1.364(3)
C9 H9 0.9500
C10 C11 1.410(3)
C10 H10 0.9500
C11 C12 1.366(3)
C11 H11 0.9500
C12 H12 0.9500
C13 C14 1.398(3)
C13 C18 1.402(3)
C14 C15 1.384(3)
C14 H14 0.9500
C15 C16 1.390(3)
C15 H15 0.9500
C16 C17 1.385(3)
C16 H16 0.9500
C17 C18 1.380(3)
C17 H17 0.9500
C18 H18 0.9500
C19 H19D 0.9800
C19 H19E 0.9800
C19 H19F 0.9800
S1' O1' 1.4324(13)
S1' O2' 1.4345(14)
S1' N1' 1.6202(16)
S1' C19' 1.754(2)
N1' C1' 1.403(2)
N1' H1' 0.870(16)
C1' C2' 1.330(3)
C1' H1'A 0.9500
C2' C13' 1.484(3)
C2' C3' 1.503(3)
C3' C4' 1.369(3)
C3' C8' 1.416(3)
C4' C5' 1.424(3)
C4' H4' 0.9500
C5' C6' 1.346(3)
C5' H5' 0.9500
C6' C7' 1.435(3)
C6' H6' 0.9500
C7' C12' 1.396(3)
C7' C8' 1.424(3)
C8' C9' 1.436(3)
C9' C10' 1.359(3)
C9' H9' 0.9500
C10' C11' 1.412(4)
C10' H10' 0.9500
C11' C12' 1.353(4)
C11' H11' 0.9500
C12' H12' 0.9500
C13' C18' 1.392(3)
C13' C14' 1.403(3)
C14' C15' 1.377(3)
C14' H14' 0.9500
C15' C16' 1.387(3)
C15' H15' 0.9500
C16' C17' 1.389(3)
C16' H16' 0.9500
C17' C18' 1.392(3)
C17' H17' 0.9500
C18' H18' 0.9500
C19' H19A 0.9800
C19' H19B 0.9800
C19' H19C 0.9800

loop_
_geom_hbond_atom_site_label_D
_geom_hbond_atom_site_label_H
_geom_hbond_atom_site_label_A
_geom_hbond_distance_DH
_geom_hbond_distance_HA
_geom_hbond_distance_DA
_geom_hbond_angle_DHA
_geom_hbond_site_symmetry_A
N1' H1' O2' 0.870(16) 2.025(18) 2.847(2) 157(2) 3_655
N1 H1 O1' 0.878(17) 2.093(18) 2.947(2) 164(2) .
